data_2106790
loop_
_publ_author_name
'Rosenzweig, A.'
'Cromer, D.T.'

_publ_section_title
;
 The Crystal Structure of (N H4)4 U F8
;
_journal_name_full 'Acta Crystallographica B (24,1968-38,1982)'
_journal_page_first 38
_journal_page_last 44
_journal_volume 26
_journal_year 1970
_chemical_formula_sum 'F8 H16 N4 U'
_chemical_name_systematic '(N H4)4 (U F8)'
_space_group_IT_number 15
_symmetry_space_group_name_Hall '-C 2yc'
_symmetry_space_group_name_H-M 'C 1 2/c 1'
_cell_angle_alpha 90
_cell_angle_beta 121.322
_cell_angle_gamma 90
_cell_formula_units_Z 4
_cell_length_a 13.126
_cell_length_b 6.692
_cell_length_c 13.717
_cell_volume 1029.289
_citation_journal_id_ASTM ACBCAR
_cod_data_source_file Rosenzweig_ACBCAR_1970_1395.cif
_cod_data_source_block H16F8N4U1
_cod_original_formula_sum 'H16 F8 N4 U1'
_cod_database_code 2106790

loop_
_symmetry_equiv_pos_as_xyz
x,y,z
-x,y,-z+1/2
-x,-y,-z
x,-y,z-1/2
x+1/2,y+1/2,z
-x+1/2,y+1/2,-z+1/2
-x+1/2,-y+1/2,-z
x+1/2,-y+1/2,z-1/2

loop_
_atom_site_label
_atom_site_type_symbol
_atom_site_fract_x
_atom_site_fract_y
_atom_site_fract_z
_atom_site_occupancy
_atom_site_U_iso_or_equiv
_atom_site_attached_hydrogens
F3 F-1 0.1599 0.3237 0.2528 1 0.0 0
N2 N-3 0.2115 0.1111 0.0836 1 0.0 4
F1 F-1 0.0243 0.0071 0.1166 1 0.0 0
F2 F-1 0.1597 -0.0317 0.358 1 0.0 0
F4 F-1 0.0784 0.3952 0.3921 1 0.0 0
N1 N-3 0.3824 0.1531 0.3921 1 0.0 4
U1 U+4 0 0.1682 0.25 1 0.0 0
